data_4070329
loop_
_publ_author_name
'Ni, Chengbao'
'Power, Philip P.'

_publ_section_title
;
 Methyl-Bridged Transition Metal Complexes (M = Cr&#x2212;Fe) Supported by
 Bulky Terphenyl Ligands
;
_journal_issue 22
_journal_name_full Organometallics
_journal_page_first 6541
_journal_paper_doi 10.1021/om900724p
_journal_volume 28
_journal_year 2009
_chemical_formula_moiety 'C74 H104 Mn2'
_chemical_formula_sum 'C74 H104 Mn2'
_chemical_formula_weight 1103.45
_chemical_name_systematic
; 
 ? 
;
_space_group_IT_number 2
_symmetry_cell_setting triclinic
_symmetry_space_group_name_Hall '-P 1'
_symmetry_space_group_name_H-M 'P -1'
_atom_sites_solution_hydrogens geom
_atom_sites_solution_primary direct
_atom_sites_solution_secondary difmap
_audit_creation_method SHELXL-97
_cell_angle_alpha 87.230(2)
_cell_angle_beta 85.699(2)
_cell_angle_gamma 82.118(2)
_cell_formula_units_Z 2
_cell_length_a 13.242(2)
_cell_length_b 13.805(2)
_cell_length_c 18.525(3)
_cell_measurement_reflns_used 4256
_cell_measurement_temperature 190(2)
_cell_measurement_theta_max 24.35
_cell_measurement_theta_min 2.61
_cell_volume 3342.6(9)
_computing_cell_refinement 'SAINT (7.46A) (Bruker, 2006)'
_computing_data_collection 'Apex2 (2.2-0) (Bruker, 2007)'
_computing_data_reduction 'SAINT (7.46A) (Bruker, 2006)'
_computing_molecular_graphics 'SHELXTL 5.1, XP (Sheldrick, 1994)'
_computing_publication_material SHELXL97
_computing_structure_refinement 'SHELXL-97 (Sheldrick, 2008)'
_computing_structure_solution 'SHELXS-97 (Sheldrick, 2008)'
_diffrn_ambient_temperature 190(2)
_diffrn_measured_fraction_theta_full 0.998
_diffrn_measured_fraction_theta_max 0.998
_diffrn_measurement_device_type 'Bruker APEX-II CCD'
_diffrn_measurement_method '\f and \w scans'
_diffrn_radiation_monochromator graphite
_diffrn_radiation_source 'fine-focus sealed tube'
_diffrn_radiation_type MoK\a
_diffrn_radiation_wavelength 0.71073
_diffrn_reflns_av_R_equivalents 0.0000
_diffrn_reflns_av_sigmaI/netI 0.0727
_diffrn_reflns_limit_h_max 15
_diffrn_reflns_limit_h_min -15
_diffrn_reflns_limit_k_max 16
_diffrn_reflns_limit_k_min -16
_diffrn_reflns_limit_l_max 22
_diffrn_reflns_limit_l_min 0
_diffrn_reflns_number 12091
_diffrn_reflns_theta_full 25.25
_diffrn_reflns_theta_max 25.25
_diffrn_reflns_theta_min 2.52
_exptl_absorpt_coefficient_mu 0.416
_exptl_absorpt_correction_T_max 0.9764
_exptl_absorpt_correction_T_min 0.9584
_exptl_absorpt_correction_type multi-scan
_exptl_absorpt_process_details 'TWINABS V2008/3 (Sheldrick, 2008)'
_exptl_crystal_colour 'Pale Pink'
_exptl_crystal_density_diffrn 1.096
_exptl_crystal_density_method 'not measured'
_exptl_crystal_description Block
_exptl_crystal_F_000 1196
_exptl_crystal_size_max 0.10
_exptl_crystal_size_mid 0.09
_exptl_crystal_size_min 0.07
_refine_diff_density_max 0.554
_refine_diff_density_min -0.407
_refine_diff_density_rms 0.065
_refine_ls_extinction_method none
_refine_ls_goodness_of_fit_ref 1.001
_refine_ls_hydrogen_treatment mixed
_refine_ls_matrix_type full
_refine_ls_number_parameters 747
_refine_ls_number_reflns 12091
_refine_ls_number_restraints 20
_refine_ls_restrained_S_all 1.001
_refine_ls_R_factor_all 0.1149
_refine_ls_R_factor_gt 0.0603
_refine_ls_shift/su_max 0.001
_refine_ls_shift/su_mean 0.000
_refine_ls_structure_factor_coef Fsqd
_refine_ls_weighting_details 'calc w=1/[\s^2^(Fo^2^)+(0.1029P)^2^+0.0000P] where P=(Fo^2^+2Fc^2^)/3'
_refine_ls_weighting_scheme calc
_refine_ls_wR_factor_gt 0.1553
_refine_ls_wR_factor_ref 0.1740
_reflns_number_gt 7420
_reflns_number_total 12091
_reflns_threshold_expression >2sigma(I)
_cod_data_source_file om900724p_si_001.cif
_cod_data_source_block tw51
_cod_depositor_comments
;
The following automatic conversions were performed:

'_symmetry_cell_setting' value 'Triclinic' changed to 'triclinic'
according to /home/saulius/struct/CIF-dictionaries/cif_core.dic
dictionary named 'cif_core.dic' version 2.4.2 from
2011-04-26.

'_exptl_absorpt_correction_type' value 'Multi-scan'
changed to 'multi-scan' according to
/home/saulius/struct/CIF-dictionaries/cif_core.dic dictionary named
'cif_core.dic' version 2.4.2 from 2011-04-26.

Automatic conversion script
Id: cif_fix_values 1715 2011-07-08 13:25:40Z adriana 
;
_cod_original_cell_volume 3342.5(9)
_cod_database_code 4070329

loop_
_symmetry_equiv_pos_as_xyz
'x, y, z'
'-x, -y, -z'

loop_
_atom_site_label
_atom_site_type_symbol
_atom_site_fract_x
_atom_site_fract_y
_atom_site_fract_z
_atom_site_U_iso_or_equiv
_atom_site_adp_type
_atom_site_occupancy
_atom_site_symmetry_multiplicity
_atom_site_calc_flag
_atom_site_refinement_flags
_atom_site_disorder_assembly
_atom_site_disorder_group
Mn1 Mn 0.69245(4) 0.66238(3) 0.25386(3) 0.04456(17) Uani 1 1 d D . .
Mn2 Mn 0.77083(4) 0.83550(4) 0.25427(3) 0.04433(17) Uani 1 1 d D . .
C1 C 0.6489(2) 0.5215(2) 0.25604(17) 0.0347(7) Uani 1 1 d . . .
C2 C 0.5449(2) 0.5093(2) 0.26120(18) 0.0374(8) Uani 1 1 d . . .
C3 C 0.5136(3) 0.4167(2) 0.26643(19) 0.0449(9) Uani 1 1 d . . .
H3A H 0.4428 0.4104 0.2706 0.054 Uiso 1 1 calc R . .
C4 C 0.5851(3) 0.3343(2) 0.2655(2) 0.0524(10) Uani 1 1 d . . .
H4A H 0.5635 0.2713 0.2689 0.063 Uiso 1 1 calc R . .
C5 C 0.6888(3) 0.3430(2) 0.2597(2) 0.0458(9) Uani 1 1 d . . .
H5A H 0.7380 0.2860 0.2581 0.055 Uiso 1 1 calc R . .
C6 C 0.7207(2) 0.4359(2) 0.25609(18) 0.0383(8) Uani 1 1 d . . .
C7 C 0.4697(2) 0.6023(2) 0.26051(19) 0.0391(8) Uani 1 1 d . . .
C8 C 0.4262(3) 0.6386(3) 0.1966(2) 0.0449(9) Uani 1 1 d . . .
C9 C 0.3676(3) 0.7328(3) 0.1972(2) 0.0548(10) Uani 1 1 d . . .
H9A H 0.3379 0.7590 0.1541 0.066 Uiso 1 1 calc R . .
C10 C 0.3526(3) 0.7880(3) 0.2589(2) 0.0534(10) Uani 1 1 d . . .
C11 C 0.3912(3) 0.7474(3) 0.3215(2) 0.0529(10) Uani 1 1 d . . .
H11A H 0.3779 0.7830 0.3646 0.063 Uiso 1 1 calc R . .
C12 C 0.4495(2) 0.6553(2) 0.3240(2) 0.0432(8) Uani 1 1 d . . .
C13 C 0.4421(3) 0.5831(3) 0.1274(2) 0.0557(10) Uani 1 1 d . . .
H13A H 0.4583 0.5121 0.1414 0.067 Uiso 1 1 calc R . .
C14 C 0.5337(4) 0.6119(4) 0.0799(3) 0.0866(16) Uani 1 1 d . . .
H14A H 0.5953 0.5987 0.1069 0.130 Uiso 1 1 calc R . .
H14B H 0.5212 0.6818 0.0663 0.130 Uiso 1 1 calc R . .
H14C H 0.5431 0.5737 0.0361 0.130 Uiso 1 1 calc R . .
C15 C 0.3479(3) 0.5943(4) 0.0829(2) 0.0752(13) Uani 1 1 d . . .
H15A H 0.3579 0.5456 0.0454 0.113 Uiso 1 1 calc R . .
H15B H 0.3380 0.6601 0.0601 0.113 Uiso 1 1 calc R . .
H15C H 0.2875 0.5842 0.1148 0.113 Uiso 1 1 calc R . .
C16 C 0.2951(3) 0.8919(3) 0.2564(3) 0.0692(12) Uani 1 1 d . . .
H16A H 0.2754 0.9075 0.3081 0.083 Uiso 1 1 calc R . .
C17 C 0.3683(3) 0.9624(3) 0.2301(2) 0.0682(12) Uani 1 1 d . . .
H17A H 0.3321 1.0293 0.2295 0.102 Uiso 1 1 calc R . .
H17B H 0.3966 0.9463 0.1811 0.102 Uiso 1 1 calc R . .
H17C H 0.4240 0.9576 0.2627 0.102 Uiso 1 1 calc R . .
C18 C 0.1987(3) 0.9044(3) 0.2207(3) 0.0779(14) Uani 1 1 d . . .
H18A H 0.1578 0.8533 0.2388 0.117 Uiso 1 1 calc R . .
H18B H 0.2133 0.8996 0.1683 0.117 Uiso 1 1 calc R . .
H18C H 0.1608 0.9688 0.2312 0.117 Uiso 1 1 calc R . .
C19 C 0.4828(3) 0.6126(3) 0.3971(2) 0.0523(10) Uani 1 1 d . . .
H19A H 0.5359 0.5549 0.3876 0.063 Uiso 1 1 calc R . .
C20 C 0.3917(4) 0.5747(5) 0.4402(3) 0.114(2) Uani 1 1 d . . .
H20A H 0.3669 0.5248 0.4128 0.171 Uiso 1 1 calc R . .
H20B H 0.3368 0.6292 0.4483 0.171 Uiso 1 1 calc R . .
H20C H 0.4132 0.5460 0.4869 0.171 Uiso 1 1 calc R . .
C21 C 0.5295(5) 0.6823(4) 0.4411(3) 0.0962(17) Uani 1 1 d . . .
H21A H 0.5833 0.7103 0.4111 0.144 Uiso 1 1 calc R . .
H21B H 0.5589 0.6468 0.4833 0.144 Uiso 1 1 calc R . .
H21C H 0.4765 0.7350 0.4573 0.144 Uiso 1 1 calc R . .
C22 C 0.8322(2) 0.4459(2) 0.25123(19) 0.0384(8) Uani 1 1 d . . .
C23 C 0.8851(3) 0.4459(2) 0.3143(2) 0.0448(9) Uani 1 1 d . . .
C24 C 0.9873(3) 0.4614(3) 0.3083(2) 0.0517(10) Uani 1 1 d . . .
H24A H 1.0230 0.4601 0.3510 0.062 Uiso 1 1 calc R . .
C25 C 1.0385(3) 0.4788(3) 0.2417(2) 0.0514(10) Uani 1 1 d . . .
C26 C 0.9858(3) 0.4781(3) 0.1803(2) 0.0531(10) Uani 1 1 d . . .
H26A H 1.0200 0.4890 0.1343 0.064 Uiso 1 1 calc R . .
C27 C 0.8838(3) 0.4618(2) 0.1835(2) 0.0451(9) Uani 1 1 d . . .
C28 C 0.8323(3) 0.4283(3) 0.38954(19) 0.0469(9) Uani 1 1 d . . .
H28A H 0.7579 0.4521 0.3870 0.056 Uiso 1 1 calc R . .
C29 C 0.8713(4) 0.4812(3) 0.4504(2) 0.0647(12) Uani 1 1 d . . .
H29A H 0.8691 0.5509 0.4368 0.097 Uiso 1 1 calc R . .
H29B H 0.9418 0.4530 0.4584 0.097 Uiso 1 1 calc R . .
H29C H 0.8280 0.4735 0.4950 0.097 Uiso 1 1 calc R . .
C30 C 0.8433(3) 0.3180(3) 0.4091(2) 0.0652(12) Uani 1 1 d . . .
H30A H 0.8139 0.2842 0.3722 0.098 Uiso 1 1 calc R . .
H30B H 0.8073 0.3072 0.4564 0.098 Uiso 1 1 calc R . .
H30C H 0.9159 0.2924 0.4113 0.098 Uiso 1 1 calc R . .
C31 C 1.1497(3) 0.4976(3) 0.2342(3) 0.0638(11) Uani 1 1 d . . .
H31A H 1.1530 0.5536 0.1982 0.077 Uiso 1 1 calc R . .
C32 C 1.1898(3) 0.5274(4) 0.3011(4) 0.110(2) Uani 1 1 d . . .
H32A H 1.2515 0.5582 0.2884 0.166 Uiso 1 1 calc R . .
H32B H 1.2065 0.4696 0.3330 0.166 Uiso 1 1 calc R . .
H32C H 1.1380 0.5740 0.3260 0.166 Uiso 1 1 calc R . .
C33 C 1.2173(3) 0.4117(3) 0.2018(3) 0.0819(14) Uani 1 1 d . . .
H33A H 1.2872 0.4275 0.1932 0.123 Uiso 1 1 calc R . .
H33B H 1.1918 0.3969 0.1559 0.123 Uiso 1 1 calc R . .
H33C H 1.2171 0.3546 0.2354 0.123 Uiso 1 1 calc R . .
C34 C 0.8319(3) 0.4581(3) 0.1134(2) 0.0484(9) Uani 1 1 d . . .
H34A H 0.7583 0.4520 0.1264 0.058 Uiso 1 1 calc R . .
C35 C 0.8362(4) 0.5493(3) 0.0640(2) 0.0675(12) Uani 1 1 d . . .
H35A H 0.8075 0.6074 0.0908 0.101 Uiso 1 1 calc R . .
H35B H 0.7963 0.5447 0.0221 0.101 Uiso 1 1 calc R . .
H35C H 0.9073 0.5544 0.0474 0.101 Uiso 1 1 calc R . .
C36 C 0.8783(4) 0.3680(3) 0.0712(3) 0.0761(13) Uani 1 1 d . . .
H36A H 0.8730 0.3088 0.1018 0.114 Uiso 1 1 calc R . .
H36B H 0.9503 0.3726 0.0571 0.114 Uiso 1 1 calc R . .
H36C H 0.8411 0.3651 0.0277 0.114 Uiso 1 1 calc R . .
C37 C 0.8424(2) 0.9628(2) 0.25477(17) 0.0325(7) Uani 1 1 d . . .
C38 C 0.8654(2) 1.0145(2) 0.18910(17) 0.0319(7) Uani 1 1 d . . .
C39 C 0.9164(3) 1.0970(2) 0.18814(19) 0.0406(8) Uani 1 1 d . . .
H39A H 0.9316 1.1302 0.1434 0.049 Uiso 1 1 calc R . .
C40 C 0.9446(3) 1.1303(2) 0.25176(19) 0.0412(8) Uani 1 1 d . . .
H40A H 0.9784 1.1868 0.2508 0.049 Uiso 1 1 calc R . .
C41 C 0.9234(3) 1.0810(2) 0.31719(18) 0.0413(8) Uani 1 1 d . . .
H41A H 0.9435 1.1032 0.3610 0.050 Uiso 1 1 calc R . .
C42 C 0.8725(2) 0.9986(2) 0.31834(17) 0.0342(7) Uani 1 1 d . . .
C43 C 0.8326(2) 0.9798(2) 0.12029(16) 0.0342(8) Uani 1 1 d . . .
C44 C 0.8911(2) 0.8993(2) 0.08595(17) 0.0359(8) Uani 1 1 d . . .
C45 C 0.8554(3) 0.8631(2) 0.02572(18) 0.0421(8) Uani 1 1 d . . .
H45A H 0.8939 0.8076 0.0039 0.051 Uiso 1 1 calc R . .
C46 C 0.7657(3) 0.9047(2) -0.00417(18) 0.0419(8) Uani 1 1 d . . .
C47 C 0.7113(3) 0.9855(3) 0.02924(19) 0.0434(9) Uani 1 1 d . . .
H47A H 0.6500 1.0155 0.0094 0.052 Uiso 1 1 calc R . .
C48 C 0.7423(2) 1.0247(2) 0.09023(18) 0.0376(8) Uani 1 1 d . . .
C49 C 0.9944(3) 0.8547(2) 0.11167(19) 0.0430(8) Uani 1 1 d . . .
H49A H 1.0079 0.8911 0.1546 0.052 Uiso 1 1 calc R . .
C50 C 0.9976(3) 0.7464(3) 0.1350(2) 0.0660(12) Uani 1 1 d . . .
H50A H 0.9460 0.7393 0.1750 0.099 Uiso 1 1 calc R . .
H50B H 1.0655 0.7212 0.1510 0.099 Uiso 1 1 calc R . .
H50C H 0.9835 0.7092 0.0940 0.099 Uiso 1 1 calc R . .
C51 C 1.0796(3) 0.8664(3) 0.0527(2) 0.0622(11) Uani 1 1 d . . .
H51A H 1.0818 0.9361 0.0411 0.093 Uiso 1 1 calc R . .
H51B H 1.0663 0.8340 0.0092 0.093 Uiso 1 1 calc R . .
H51C H 1.1453 0.8366 0.0701 0.093 Uiso 1 1 calc R . .
C52 C 0.7271(3) 0.8642(3) -0.0692(2) 0.0528(10) Uani 1 1 d . . .
H52A H 0.6793 0.9176 -0.0917 0.063 Uiso 1 1 calc R . .
C53 C 0.6659(4) 0.7795(4) -0.0467(2) 0.0780(14) Uani 1 1 d . . .
H53A H 0.6121 0.8010 -0.0094 0.117 Uiso 1 1 calc R . .
H53B H 0.7117 0.7240 -0.0273 0.117 Uiso 1 1 calc R . .
H53C H 0.6348 0.7594 -0.0889 0.117 Uiso 1 1 calc R . .
C54 C 0.8126(4) 0.8319(3) -0.1271(2) 0.0685(12) Uani 1 1 d . . .
H54A H 0.8523 0.8860 -0.1397 0.103 Uiso 1 1 calc R . .
H54B H 0.7825 0.8137 -0.1704 0.103 Uiso 1 1 calc R . .
H54C H 0.8575 0.7755 -0.1082 0.103 Uiso 1 1 calc R . .
C55 C 0.6769(3) 1.1131(2) 0.12477(19) 0.0445(9) Uani 1 1 d . . .
H55A H 0.7153 1.1350 0.1641 0.053 Uiso 1 1 calc R . .
C56 C 0.5755(3) 1.0852(3) 0.1592(3) 0.0761(14) Uani 1 1 d . . .
H56A H 0.5329 1.1437 0.1776 0.114 Uiso 1 1 calc R . .
H56B H 0.5889 1.0372 0.1993 0.114 Uiso 1 1 calc R . .
H56C H 0.5396 1.0567 0.1228 0.114 Uiso 1 1 calc R . .
C57 C 0.6575(3) 1.1980(3) 0.0701(2) 0.0681(12) Uani 1 1 d . . .
H57A H 0.6197 1.2547 0.0945 0.102 Uiso 1 1 calc R . .
H57B H 0.6174 1.1792 0.0320 0.102 Uiso 1 1 calc R . .
H57C H 0.7230 1.2150 0.0485 0.102 Uiso 1 1 calc R . .
C58 C 0.8478(3) 0.9467(2) 0.38979(17) 0.0356(8) Uani 1 1 d . A .
C59 C 0.9234(3) 0.8832(2) 0.42385(17) 0.0412(8) Uani 1 1 d . . .
C60 C 0.8961(3) 0.8323(3) 0.48791(19) 0.0485(9) Uani 1 1 d . A .
H60A H 0.9472 0.7885 0.5103 0.058 Uiso 1 1 calc R . .
C61 C 0.7996(3) 0.8428(3) 0.51928(19) 0.0525(10) Uani 1 1 d D . .
C62 C 0.7255(3) 0.9076(3) 0.48618(19) 0.0524(10) Uani 1 1 d . A .
H62A H 0.6577 0.9163 0.5078 0.063 Uiso 1 1 calc R . .
C63 C 0.7482(3) 0.9607(3) 0.42150(18) 0.0426(8) Uani 1 1 d . . .
C64 C 1.0345(3) 0.8679(3) 0.39378(19) 0.0462(9) Uani 1 1 d . . .
H64A H 1.0391 0.9065 0.3468 0.055 Uiso 1 1 calc R . .
C65 C 1.0725(3) 0.7608(3) 0.3783(3) 0.0708(12) Uani 1 1 d . . .
H65A H 1.0293 0.7376 0.3439 0.106 Uiso 1 1 calc R . .
H65B H 1.0693 0.7211 0.4236 0.106 Uiso 1 1 calc R . .
H65C H 1.1433 0.7549 0.3576 0.106 Uiso 1 1 calc R . .
C66 C 1.1038(3) 0.9063(3) 0.4447(2) 0.0615(11) Uani 1 1 d . . .
H66A H 1.0815 0.9761 0.4518 0.092 Uiso 1 1 calc R . .
H66B H 1.1744 0.8973 0.4236 0.092 Uiso 1 1 calc R . .
H66C H 1.1001 0.8703 0.4915 0.092 Uiso 1 1 calc R . .
C67 C 0.7715(11) 0.7893(11) 0.5909(5) 0.0679(17) Uani 0.70 1 d PD A 1
H67A H 0.8359 0.7440 0.5985 0.081 Uiso 0.70 1 calc PR A 1
C68 C 0.6979(8) 0.7205(6) 0.5854(5) 0.105(4) Uani 0.70 1 d PD A 1
H68A H 0.7296 0.6654 0.5564 0.158 Uiso 0.70 1 calc PR A 1
H68B H 0.6380 0.7538 0.5621 0.158 Uiso 0.70 1 calc PR A 1
H68C H 0.6768 0.6962 0.6340 0.158 Uiso 0.70 1 calc PR A 1
C69 C 0.7643(10) 0.8506(6) 0.6525(4) 0.120(4) Uani 0.70 1 d PD A 1
H69A H 0.7518 0.8114 0.6970 0.180 Uiso 0.70 1 calc PR A 1
H69B H 0.7078 0.9038 0.6478 0.180 Uiso 0.70 1 calc PR A 1
H69C H 0.8284 0.8781 0.6545 0.180 Uiso 0.70 1 calc PR A 1
C67B C 0.779(2) 0.782(3) 0.5883(10) 0.0679(17) Uani 0.30 1 d PD A 2
H67B H 0.8102 0.7136 0.5776 0.081 Uiso 0.30 1 calc PR A 2
C68B C 0.6693(17) 0.7763(16) 0.6068(13) 0.105(4) Uani 0.30 1 d PD A 2
H68D H 0.6613 0.7384 0.6525 0.158 Uiso 0.30 1 calc PR A 2
H68E H 0.6413 0.7443 0.5681 0.158 Uiso 0.30 1 calc PR A 2
H68F H 0.6326 0.8425 0.6119 0.158 Uiso 0.30 1 calc PR A 2
C69B C 0.8353(11) 0.8112(12) 0.6495(8) 0.055(4) Uani 0.30 1 d PD A 2
H69D H 0.8169 0.7742 0.6939 0.083 Uiso 0.30 1 calc PR A 2
H69E H 0.8167 0.8814 0.6569 0.083 Uiso 0.30 1 calc PR A 2
H69F H 0.9091 0.7972 0.6376 0.083 Uiso 0.30 1 calc PR A 2
C70 C 0.6648(3) 1.0329(3) 0.3903(2) 0.0521(10) Uani 1 1 d . A .
H70A H 0.6932 1.0587 0.3428 0.062 Uiso 1 1 calc R . .
C71 C 0.5702(3) 0.9862(4) 0.3755(3) 0.0773(13) Uani 1 1 d . . .
H71A H 0.5901 0.9322 0.3428 0.116 Uiso 1 1 calc R A .
H71B H 0.5203 1.0355 0.3531 0.116 Uiso 1 1 calc R . .
H71C H 0.5396 0.9612 0.4213 0.116 Uiso 1 1 calc R . .
C72 C 0.6344(4) 1.1206(3) 0.4392(3) 0.0742(13) Uani 1 1 d . . .
H72A H 0.6955 1.1498 0.4482 0.111 Uiso 1 1 calc R A .
H72B H 0.6024 1.0984 0.4854 0.111 Uiso 1 1 calc R . .
H72C H 0.5860 1.1696 0.4152 0.111 Uiso 1 1 calc R . .
C73 C 0.6532(3) 0.7949(3) 0.1852(2) 0.0560(11) Uani 1 1 d D . .
H73A H 0.676(3) 0.774(3) 0.1378(12) 0.095(17) Uiso 1 1 d D . .
H73B H 0.644(4) 0.8645(8) 0.183(3) 0.17(3) Uiso 1 1 d D . .
H73C H 0.5874(18) 0.775(3) 0.196(2) 0.14(2) Uiso 1 1 d D . .
C74 C 0.8025(4) 0.7047(3) 0.3279(3) 0.0708(13) Uani 1 1 d D . .
H74A H 0.790(4) 0.6430(19) 0.3498(18) 0.19(3) Uiso 1 1 d D . .
H74B H 0.796(4) 0.7496(19) 0.3657(13) 0.098(17) Uiso 1 1 d D . .
H74C H 0.871(2) 0.698(4) 0.308(3) 0.26(5) Uiso 1 1 d D . .

loop_
_atom_site_aniso_label
_atom_site_aniso_U_11
_atom_site_aniso_U_22
_atom_site_aniso_U_33
_atom_site_aniso_U_23
_atom_site_aniso_U_13
_atom_site_aniso_U_12
Mn1 0.0500(3) 0.0303(3) 0.0550(4) 0.0008(2) -0.0021(3) -0.0128(2)
Mn2 0.0489(3) 0.0301(3) 0.0554(4) 0.0007(2) -0.0012(3) -0.0126(2)
C1 0.0352(18) 0.0281(16) 0.0403(19) 0.0009(14) -0.0018(15) -0.0039(13)
C2 0.0351(19) 0.0353(17) 0.041(2) -0.0014(15) 0.0002(15) -0.0034(14)
C3 0.0356(19) 0.0382(19) 0.063(2) 0.0028(17) -0.0037(17) -0.0128(16)
C4 0.055(2) 0.0282(18) 0.078(3) 0.0009(17) -0.009(2) -0.0175(17)
C5 0.043(2) 0.0279(17) 0.065(2) -0.0025(16) -0.0041(18) -0.0006(15)
C6 0.0393(19) 0.0334(17) 0.043(2) -0.0046(15) -0.0031(15) -0.0061(14)
C7 0.0344(18) 0.0347(17) 0.048(2) 0.0036(16) -0.0029(16) -0.0076(14)
C8 0.037(2) 0.043(2) 0.055(2) 0.0011(17) -0.0042(17) -0.0087(16)
C9 0.042(2) 0.053(2) 0.069(3) 0.016(2) -0.0123(19) -0.0066(18)
C10 0.040(2) 0.041(2) 0.077(3) -0.007(2) 0.001(2) -0.0019(16)
C11 0.042(2) 0.050(2) 0.064(3) -0.0050(19) 0.0023(19) -0.0013(18)
C12 0.0320(18) 0.0398(19) 0.056(2) -0.0007(17) 0.0031(16) -0.0037(15)
C13 0.055(3) 0.057(2) 0.057(3) 0.0037(19) -0.014(2) -0.010(2)
C14 0.071(3) 0.119(4) 0.075(3) -0.033(3) 0.012(3) -0.031(3)
C15 0.068(3) 0.095(4) 0.066(3) 0.002(3) -0.014(2) -0.022(3)
C16 0.056(3) 0.048(2) 0.098(3) 0.005(2) -0.006(2) 0.009(2)
C17 0.060(3) 0.047(2) 0.097(3) 0.015(2) -0.015(2) -0.003(2)
C18 0.049(3) 0.062(3) 0.119(4) -0.002(3) -0.016(3) 0.008(2)
C19 0.052(2) 0.052(2) 0.051(2) -0.0039(18) 0.0012(18) -0.0010(19)
C20 0.076(4) 0.166(6) 0.095(4) 0.061(4) 0.004(3) -0.022(4)
C21 0.132(5) 0.082(4) 0.077(4) -0.011(3) -0.035(3) -0.006(3)
C22 0.0322(18) 0.0265(16) 0.056(2) -0.0050(15) 0.0003(16) -0.0015(13)
C23 0.042(2) 0.0341(18) 0.057(2) -0.0052(16) -0.0082(18) 0.0021(15)
C24 0.040(2) 0.046(2) 0.068(3) -0.0010(19) -0.0056(19) 0.0003(17)
C25 0.033(2) 0.046(2) 0.075(3) -0.0078(19) -0.005(2) -0.0031(16)
C26 0.044(2) 0.053(2) 0.060(3) -0.0025(19) 0.0108(19) -0.0064(18)
C27 0.043(2) 0.0354(19) 0.054(2) -0.0047(16) 0.0012(18) 0.0017(16)
C28 0.044(2) 0.042(2) 0.054(2) 0.0007(17) -0.0050(18) -0.0038(17)
C29 0.079(3) 0.061(3) 0.056(3) 0.000(2) -0.011(2) -0.011(2)
C30 0.075(3) 0.045(2) 0.074(3) 0.006(2) -0.008(2) -0.004(2)
C31 0.035(2) 0.057(2) 0.098(3) -0.005(2) -0.001(2) -0.0026(18)
C32 0.042(3) 0.111(4) 0.186(6) -0.084(4) 0.013(3) -0.022(3)
C33 0.045(2) 0.072(3) 0.127(4) -0.027(3) -0.004(3) 0.002(2)
C34 0.043(2) 0.048(2) 0.054(2) -0.0044(18) 0.0038(18) -0.0094(17)
C35 0.072(3) 0.059(3) 0.070(3) 0.008(2) -0.009(2) -0.008(2)
C36 0.090(4) 0.056(3) 0.081(3) -0.014(2) -0.013(3) 0.000(2)
C37 0.0314(17) 0.0272(16) 0.0373(19) 0.0006(14) 0.0000(14) -0.0008(13)
C38 0.0300(17) 0.0261(15) 0.0382(19) -0.0005(14) 0.0033(14) -0.0014(13)
C39 0.043(2) 0.0338(18) 0.043(2) 0.0055(15) 0.0031(16) -0.0033(15)
C40 0.046(2) 0.0264(16) 0.052(2) -0.0027(15) -0.0009(17) -0.0105(15)
C41 0.048(2) 0.0378(18) 0.039(2) -0.0039(15) -0.0027(16) -0.0063(16)
C42 0.0325(17) 0.0282(16) 0.0394(19) 0.0004(14) 0.0026(14) 0.0015(13)
C43 0.0390(19) 0.0296(17) 0.0327(18) 0.0046(14) 0.0050(15) -0.0059(15)
C44 0.0372(19) 0.0334(18) 0.0354(19) 0.0036(14) 0.0015(15) -0.0024(15)
C45 0.047(2) 0.0368(19) 0.040(2) -0.0010(15) 0.0005(17) 0.0020(16)
C46 0.047(2) 0.040(2) 0.037(2) 0.0071(16) -0.0012(16) -0.0055(17)
C47 0.040(2) 0.045(2) 0.043(2) 0.0100(17) -0.0045(16) -0.0024(16)
C48 0.0364(19) 0.0319(17) 0.042(2) 0.0058(15) 0.0015(15) 0.0011(15)
C49 0.048(2) 0.0364(19) 0.043(2) -0.0029(15) -0.0040(17) 0.0012(16)
C50 0.070(3) 0.047(2) 0.077(3) 0.014(2) -0.014(2) 0.003(2)
C51 0.044(2) 0.074(3) 0.065(3) -0.003(2) 0.007(2) 0.000(2)
C52 0.064(3) 0.046(2) 0.048(2) 0.0017(17) -0.014(2) -0.0012(19)
C53 0.082(3) 0.089(4) 0.072(3) -0.001(3) -0.020(3) -0.036(3)
C54 0.088(3) 0.070(3) 0.047(3) -0.008(2) -0.005(2) -0.008(3)
C55 0.040(2) 0.039(2) 0.051(2) 0.0006(16) -0.0019(17) 0.0032(16)
C56 0.068(3) 0.051(3) 0.101(4) -0.003(2) 0.034(3) -0.002(2)
C57 0.078(3) 0.043(2) 0.076(3) 0.009(2) 0.010(2) 0.006(2)
C58 0.042(2) 0.0281(17) 0.0366(19) -0.0031(14) -0.0003(15) -0.0045(15)
C59 0.057(2) 0.0319(18) 0.0343(19) -0.0020(15) -0.0038(16) -0.0053(16)
C60 0.056(2) 0.046(2) 0.044(2) 0.0039(17) -0.0055(18) -0.0117(18)
C61 0.068(3) 0.057(2) 0.035(2) 0.0051(18) -0.0066(19) -0.019(2)
C62 0.053(2) 0.058(2) 0.047(2) 0.0012(19) 0.0101(18) -0.018(2)
C63 0.043(2) 0.046(2) 0.039(2) -0.0026(16) -0.0009(16) -0.0081(17)
C64 0.053(2) 0.041(2) 0.042(2) -0.0005(16) -0.0026(17) 0.0051(17)
C65 0.065(3) 0.052(3) 0.094(3) -0.022(2) -0.008(2) 0.008(2)
C66 0.062(3) 0.058(3) 0.065(3) -0.008(2) 0.001(2) -0.013(2)
C67 0.084(4) 0.074(4) 0.050(3) 0.015(2) -0.002(2) -0.034(3)
C68 0.159(9) 0.102(8) 0.073(6) 0.034(6) -0.026(5) -0.086(8)
C69 0.241(14) 0.077(6) 0.040(4) -0.001(4) 0.013(7) -0.031(7)
C67B 0.084(4) 0.074(4) 0.050(3) 0.015(2) -0.002(2) -0.034(3)
C68B 0.159(9) 0.102(8) 0.073(6) 0.034(6) -0.026(5) -0.086(8)
C69B 0.058(9) 0.066(11) 0.043(9) 0.006(8) -0.010(8) -0.011(8)
C70 0.046(2) 0.062(2) 0.044(2) -0.0015(18) 0.0081(17) 0.0004(19)
C71 0.055(3) 0.095(4) 0.081(3) -0.007(3) -0.012(2) -0.003(3)
C72 0.071(3) 0.061(3) 0.086(3) -0.010(2) -0.001(3) 0.006(2)
C73 0.062(3) 0.040(2) 0.068(3) 0.006(2) -0.010(2) -0.0186(19)
C74 0.103(4) 0.036(2) 0.083(3) 0.013(2) -0.035(3) -0.030(2)

loop_
_atom_type_symbol
_atom_type_description
_atom_type_scat_dispersion_real
_atom_type_scat_dispersion_imag
_atom_type_scat_source
C C 0.0033 0.0016 'International Tables Vol C Tables 4.2.6.8 and 6.1.1.4'
H H 0.0000 0.0000 'International Tables Vol C Tables 4.2.6.8 and 6.1.1.4'
Mn Mn 0.3368 0.7283 'International Tables Vol C Tables 4.2.6.8 and 6.1.1.4'

loop_
_geom_angle_atom_site_label_1
_geom_angle_atom_site_label_2
_geom_angle_atom_site_label_3
_geom_angle
C1 Mn1 C73 132.71(14)
C1 Mn1 C74 122.88(13)
C73 Mn1 C74 104.38(14)
C1 Mn1 Mn2 173.49(9)
C73 Mn1 Mn2 52.47(10)
C74 Mn1 Mn2 52.01(10)
C37 Mn2 C74 124.97(14)
C37 Mn2 C73 131.55(13)
C74 Mn2 C73 103.48(15)
C37 Mn2 Mn1 175.65(9)
C74 Mn2 Mn1 52.15(11)
C73 Mn2 Mn1 51.43(10)
C2 C1 C6 117.2(3)
C2 C1 Mn1 120.3(2)
C6 C1 Mn1 122.4(2)
C3 C2 C1 121.6(3)
C3 C2 C7 122.4(3)
C1 C2 C7 116.0(3)
C4 C3 C2 120.1(3)
C4 C3 H3A 120.0
C2 C3 H3A 120.0
C3 C4 C5 120.2(3)
C3 C4 H4A 119.9
C5 C4 H4A 119.9
C4 C5 C6 119.9(3)
C4 C5 H5A 120.0
C6 C5 H5A 120.0
C5 C6 C1 120.9(3)
C5 C6 C22 120.3(3)
C1 C6 C22 118.8(3)
C8 C7 C12 120.2(3)
C8 C7 C2 120.7(3)
C12 C7 C2 118.9(3)
C7 C8 C9 117.8(3)
C7 C8 C13 122.5(3)
C9 C8 C13 119.7(3)
C10 C9 C8 122.0(4)
C10 C9 H9A 119.0
C8 C9 H9A 119.0
C11 C10 C9 118.4(3)
C11 C10 C16 120.9(4)
C9 C10 C16 120.7(4)
C10 C11 C12 122.0(4)
C10 C11 H11A 119.0
C12 C11 H11A 119.0
C11 C12 C7 119.4(3)
C11 C12 C19 118.4(3)
C7 C12 C19 122.1(3)
C8 C13 C14 111.3(3)
C8 C13 C15 113.9(4)
C14 C13 C15 109.5(3)
C8 C13 H13A 107.3
C14 C13 H13A 107.3
C15 C13 H13A 107.3
C13 C14 H14A 109.5
C13 C14 H14B 109.5
H14A C14 H14B 109.5
C13 C14 H14C 109.5
H14A C14 H14C 109.5
H14B C14 H14C 109.5
C13 C15 H15A 109.5
C13 C15 H15B 109.5
H15A C15 H15B 109.5
C13 C15 H15C 109.5
H15A C15 H15C 109.5
H15B C15 H15C 109.5
C18 C16 C17 114.9(4)
C18 C16 C10 115.8(4)
C17 C16 C10 109.2(3)
C18 C16 H16A 105.2
C17 C16 H16A 105.2
C10 C16 H16A 105.2
C16 C17 H17A 109.5
C16 C17 H17B 109.5
H17A C17 H17B 109.5
C16 C17 H17C 109.5
H17A C17 H17C 109.5
H17B C17 H17C 109.5
C16 C18 H18A 109.5
C16 C18 H18B 109.5
H18A C18 H18B 109.5
C16 C18 H18C 109.5
H18A C18 H18C 109.5
H18B C18 H18C 109.5
C21 C19 C12 114.3(3)
C21 C19 C20 110.7(4)
C12 C19 C20 109.2(3)
C21 C19 H19A 107.4
C12 C19 H19A 107.4
C20 C19 H19A 107.4
C19 C20 H20A 109.5
C19 C20 H20B 109.5
H20A C20 H20B 109.5
C19 C20 H20C 109.5
H20A C20 H20C 109.5
H20B C20 H20C 109.5
C19 C21 H21A 109.5
C19 C21 H21B 109.5
H21A C21 H21B 109.5
C19 C21 H21C 109.5
H21A C21 H21C 109.5
H21B C21 H21C 109.5
C27 C22 C23 119.0(3)
C27 C22 C6 120.1(3)
C23 C22 C6 120.7(3)
C24 C23 C22 119.4(3)
C24 C23 C28 119.6(3)
C22 C23 C28 121.0(3)
C25 C24 C23 122.0(4)
C25 C24 H24A 119.0
C23 C24 H24A 119.0
C26 C25 C24 117.9(3)
C26 C25 C31 119.3(4)
C24 C25 C31 122.7(4)
C25 C26 C27 122.2(4)
C25 C26 H26A 118.9
C27 C26 H26A 118.9
C26 C27 C22 119.4(3)
C26 C27 C34 119.3(3)
C22 C27 C34 121.3(3)
C29 C28 C23 114.5(3)
C29 C28 C30 109.0(3)
C23 C28 C30 109.9(3)
C29 C28 H28A 107.7
C23 C28 H28A 107.7
C30 C28 H28A 107.7
C28 C29 H29A 109.5
C28 C29 H29B 109.5
H29A C29 H29B 109.5
C28 C29 H29C 109.5
H29A C29 H29C 109.5
H29B C29 H29C 109.5
C28 C30 H30A 109.5
C28 C30 H30B 109.5
H30A C30 H30B 109.5
C28 C30 H30C 109.5
H30A C30 H30C 109.5
H30B C30 H30C 109.5
C32 C31 C33 111.4(4)
C32 C31 C25 115.2(4)
C33 C31 C25 110.7(3)
C32 C31 H31A 106.3
C33 C31 H31A 106.3
C25 C31 H31A 106.3
C31 C32 H32A 109.5
C31 C32 H32B 109.5
H32A C32 H32B 109.5
C31 C32 H32C 109.5
H32A C32 H32C 109.5
H32B C32 H32C 109.5
C31 C33 H33A 109.5
C31 C33 H33B 109.5
H33A C33 H33B 109.5
C31 C33 H33C 109.5
H33A C33 H33C 109.5
H33B C33 H33C 109.5
C27 C34 C35 113.6(3)
C27 C34 C36 110.9(3)
C35 C34 C36 108.9(3)
C27 C34 H34A 107.7
C35 C34 H34A 107.7
C36 C34 H34A 107.7
C34 C35 H35A 109.5
C34 C35 H35B 109.5
H35A C35 H35B 109.5
C34 C35 H35C 109.5
H35A C35 H35C 109.5
H35B C35 H35C 109.5
C34 C36 H36A 109.5
C34 C36 H36B 109.5
H36A C36 H36B 109.5
C34 C36 H36C 109.5
H36A C36 H36C 109.5
H36B C36 H36C 109.5
C42 C37 C38 116.8(3)
C42 C37 Mn2 122.8(2)
C38 C37 Mn2 120.4(2)
C39 C38 C37 121.1(3)
C39 C38 C43 120.5(3)
C37 C38 C43 118.4(3)
C40 C39 C38 120.5(3)
C40 C39 H39A 119.8
C38 C39 H39A 119.8
C39 C40 C41 119.8(3)
C39 C40 H40A 120.1
C41 C40 H40A 120.1
C40 C41 C42 119.8(3)
C40 C41 H41A 120.1
C42 C41 H41A 120.1
C41 C42 C37 121.9(3)
C41 C42 C58 119.5(3)
C37 C42 C58 118.6(3)
C48 C43 C44 119.4(3)
C48 C43 C38 120.8(3)
C44 C43 C38 119.8(3)
C45 C44 C43 119.1(3)
C45 C44 C49 119.4(3)
C43 C44 C49 121.5(3)
C44 C45 C46 122.7(3)
C44 C45 H45A 118.7
C46 C45 H45A 118.7
C47 C46 C45 117.1(3)
C47 C46 C52 120.7(3)
C45 C46 C52 122.2(3)
C46 C47 C48 123.1(3)
C46 C47 H47A 118.5
C48 C47 H47A 118.5
C47 C48 C43 118.6(3)
C47 C48 C55 119.9(3)
C43 C48 C55 121.4(3)
C44 C49 C51 110.7(3)
C44 C49 C50 112.7(3)
C51 C49 C50 109.5(3)
C44 C49 H49A 107.9
C51 C49 H49A 107.9
C50 C49 H49A 107.9
C49 C50 H50A 109.5
C49 C50 H50B 109.5
H50A C50 H50B 109.5
C49 C50 H50C 109.5
H50A C50 H50C 109.5
H50B C50 H50C 109.5
C49 C51 H51A 109.5
C49 C51 H51B 109.5
H51A C51 H51B 109.5
C49 C51 H51C 109.5
H51A C51 H51C 109.5
H51B C51 H51C 109.5
C46 C52 C54 113.0(3)
C46 C52 C53 110.9(3)
C54 C52 C53 110.5(4)
C46 C52 H52A 107.4
C54 C52 H52A 107.4
C53 C52 H52A 107.4
C52 C53 H53A 109.5
C52 C53 H53B 109.5
H53A C53 H53B 109.5
C52 C53 H53C 109.5
H53A C53 H53C 109.5
H53B C53 H53C 109.5
C52 C54 H54A 109.5
C52 C54 H54B 109.5
H54A C54 H54B 109.5
C52 C54 H54C 109.5
H54A C54 H54C 109.5
H54B C54 H54C 109.5
C57 C55 C56 110.4(3)
C57 C55 C48 111.5(3)
C56 C55 C48 111.0(3)
C57 C55 H55A 107.9
C56 C55 H55A 107.9
C48 C55 H55A 107.9
C55 C56 H56A 109.5
C55 C56 H56B 109.5
H56A C56 H56B 109.5
C55 C56 H56C 109.5
H56A C56 H56C 109.5
H56B C56 H56C 109.5
C55 C57 H57A 109.5
C55 C57 H57B 109.5
H57A C57 H57B 109.5
C55 C57 H57C 109.5
H57A C57 H57C 109.5
H57B C57 H57C 109.5
C63 C58 C59 119.7(3)
C63 C58 C42 119.5(3)
C59 C58 C42 120.7(3)
C60 C59 C58 118.9(3)
C60 C59 C64 118.7(3)
C58 C59 C64 122.4(3)
C61 C60 C59 122.7(4)
C61 C60 H60A 118.6
C59 C60 H60A 118.6
C60 C61 C62 118.1(3)
C60 C61 C67B 117.8(14)
C62 C61 C67B 124.1(14)
C60 C61 C67 122.1(7)
C62 C61 C67 119.7(7)
C61 C62 C63 121.9(4)
C61 C62 H62A 119.1
C63 C62 H62A 119.1
C58 C63 C62 118.6(3)
C58 C63 C70 122.4(3)
C62 C63 C70 118.9(3)
C59 C64 C66 111.1(3)
C59 C64 C65 112.4(3)
C66 C64 C65 110.1(3)
C59 C64 H64A 107.7
C66 C64 H64A 107.7
C65 C64 H64A 107.7
C64 C65 H65A 109.5
C64 C65 H65B 109.5
H65A C65 H65B 109.5
C64 C65 H65C 109.5
H65A C65 H65C 109.5
H65B C65 H65C 109.5
C64 C66 H66A 109.5
C64 C66 H66B 109.5
H66A C66 H66B 109.5
C64 C66 H66C 109.5
H66A C66 H66C 109.5
H66B C66 H66C 109.5
C69 C67 C68 120.3(9)
C69 C67 C61 112.9(9)
C68 C67 C61 114.4(7)
C69 C67 H67A 101.9
C68 C67 H67A 101.9
C61 C67 H67A 101.9
C67 C68 H68A 109.5
C67 C68 H68B 109.5
H68A C68 H68B 109.5
C67 C68 H68C 109.5
H68A C68 H68C 109.5
H68B C68 H68C 109.5
C67 C69 H69A 109.5
C67 C69 H69B 109.5
H69A C69 H69B 109.5
C67 C69 H69C 109.5
H69A C69 H69C 109.5
H69B C69 H69C 109.5
C68B C67B C69B 114.4(18)
C68B C67B C61 114(2)
C69B C67B C61 111.3(16)
C68B C67B H67B 105.5
C69B C67B H67B 105.5
C61 C67B H67B 105.5
C67B C68B H68D 109.5
C67B C68B H68E 109.5
H68D C68B H68E 109.5
C67B C68B H68F 109.5
H68D C68B H68F 109.5
H68E C68B H68F 109.5
C67B C69B H69D 109.5
C67B C69B H69E 109.5
H69D C69B H69E 109.5
C67B C69B H69F 109.5
H69D C69B H69F 109.5
H69E C69B H69F 109.5
C63 C70 C71 113.1(3)
C63 C70 C72 111.2(3)
C71 C70 C72 110.3(3)
C63 C70 H70A 107.3
C71 C70 H70A 107.3
C72 C70 H70A 107.3
C70 C71 H71A 109.5
C70 C71 H71B 109.5
H71A C71 H71B 109.5
C70 C71 H71C 109.5
H71A C71 H71C 109.5
H71B C71 H71C 109.5
C70 C72 H72A 109.5
C70 C72 H72B 109.5
H72A C72 H72B 109.5
C70 C72 H72C 109.5
H72A C72 H72C 109.5
H72B C72 H72C 109.5
Mn1 C73 Mn2 76.10(13)
Mn1 C73 H73A 103(3)
Mn2 C73 H73A 117(3)
Mn1 C73 H73B 146(3)
Mn2 C73 H73B 76(3)
H73A C73 H73B 107(2)
Mn1 C73 H73C 80(3)
Mn2 C73 H73C 133(3)
H73A C73 H73C 107(2)
H73B C73 H73C 107(2)
Mn2 C74 Mn1 75.84(13)
Mn2 C74 H74A 155(3)
Mn1 C74 H74A 80(2)
Mn2 C74 H74B 86(2)
Mn1 C74 H74B 133(3)
H74A C74 H74B 107(2)
Mn2 C74 H74C 88(4)
Mn1 C74 H74C 113(4)
H74A C74 H74C 108(2)
H74B C74 H74C 108(5)

loop_
_geom_bond_atom_site_label_1
_geom_bond_atom_site_label_2
_geom_bond_distance
Mn1 C1 2.100(3)
Mn1 C73 2.202(4)
Mn1 C74 2.226(4)
Mn1 Mn2 2.7337(7)
Mn2 C37 2.108(3)
Mn2 C74 2.222(4)
Mn2 C73 2.233(4)
C1 C2 1.406(4)
C1 C6 1.412(4)
C2 C3 1.394(4)
C2 C7 1.513(4)
C3 C4 1.376(5)
C3 H3A 0.9500
C4 C5 1.391(5)
C4 H4A 0.9500
C5 C6 1.401(4)
C5 H5A 0.9500
C6 C22 1.497(4)
C7 C8 1.396(5)
C7 C12 1.404(5)
C8 C9 1.420(5)
C8 C13 1.511(5)
C9 C10 1.391(5)
C9 H9A 0.9500
C10 C11 1.366(5)
C10 C16 1.529(5)
C11 C12 1.396(5)
C11 H11A 0.9500
C12 C19 1.521(5)
C13 C14 1.530(6)
C13 C15 1.533(5)
C13 H13A 1.0000
C14 H14A 0.9800
C14 H14B 0.9800
C14 H14C 0.9800
C15 H15A 0.9800
C15 H15B 0.9800
C15 H15C 0.9800
C16 C18 1.466(6)
C16 C17 1.506(5)
C16 H16A 1.0000
C17 H17A 0.9800
C17 H17B 0.9800
C17 H17C 0.9800
C18 H18A 0.9800
C18 H18B 0.9800
C18 H18C 0.9800
C19 C21 1.513(6)
C19 C20 1.534(6)
C19 H19A 1.0000
C20 H20A 0.9800
C20 H20B 0.9800
C20 H20C 0.9800
C21 H21A 0.9800
C21 H21B 0.9800
C21 H21C 0.9800
C22 C27 1.406(5)
C22 C23 1.407(5)
C23 C24 1.394(5)
C23 C28 1.536(5)
C24 C25 1.388(5)
C24 H24A 0.9500
C25 C26 1.381(5)
C25 C31 1.525(5)
C26 C27 1.395(5)
C26 H26A 0.9500
C27 C34 1.520(5)
C28 C29 1.530(5)
C28 C30 1.537(5)
C28 H28A 1.0000
C29 H29A 0.9800
C29 H29B 0.9800
C29 H29C 0.9800
C30 H30A 0.9800
C30 H30B 0.9800
C30 H30C 0.9800
C31 C32 1.481(7)
C31 C33 1.505(6)
C31 H31A 1.0000
C32 H32A 0.9800
C32 H32B 0.9800
C32 H32C 0.9800
C33 H33A 0.9800
C33 H33B 0.9800
C33 H33C 0.9800
C34 C35 1.526(5)
C34 C36 1.531(5)
C34 H34A 1.0000
C35 H35A 0.9800
C35 H35B 0.9800
C35 H35C 0.9800
C36 H36A 0.9800
C36 H36B 0.9800
C36 H36C 0.9800
C37 C42 1.404(4)
C37 C38 1.415(4)
C38 C39 1.399(4)
C38 C43 1.498(4)
C39 C40 1.381(5)
C39 H39A 0.9500
C40 C41 1.390(5)
C40 H40A 0.9500
C41 C42 1.398(4)
C41 H41A 0.9500
C42 C58 1.510(4)
C43 C48 1.409(4)
C43 C44 1.413(4)
C44 C45 1.384(5)
C44 C49 1.522(5)
C45 C46 1.389(5)
C45 H45A 0.9500
C46 C47 1.387(5)
C46 C52 1.504(5)
C47 C48 1.388(5)
C47 H47A 0.9500
C48 C55 1.534(5)
C49 C51 1.530(5)
C49 C50 1.532(5)
C49 H49A 1.0000
C50 H50A 0.9800
C50 H50B 0.9800
C50 H50C 0.9800
C51 H51A 0.9800
C51 H51B 0.9800
C51 H51C 0.9800
C52 C54 1.535(6)
C52 C53 1.537(6)
C52 H52A 1.0000
C53 H53A 0.9800
C53 H53B 0.9800
C53 H53C 0.9800
C54 H54A 0.9800
C54 H54B 0.9800
C54 H54C 0.9800
C55 C57 1.519(5)
C55 C56 1.532(5)
C55 H55A 1.0000
C56 H56A 0.9800
C56 H56B 0.9800
C56 H56C 0.9800
C57 H57A 0.9800
C57 H57B 0.9800
C57 H57C 0.9800
C58 C63 1.395(5)
C58 C59 1.404(5)
C59 C60 1.399(5)
C59 C64 1.524(5)
C60 C61 1.355(5)
C60 H60A 0.9500
C61 C62 1.391(5)
C61 C67B 1.525(19)
C61 C67 1.533(9)
C62 C63 1.408(5)
C62 H62A 0.9500
C63 C70 1.512(5)
C64 C66 1.525(5)
C64 C65 1.529(5)
C64 H64A 1.0000
C65 H65A 0.9800
C65 H65B 0.9800
C65 H65C 0.9800
C66 H66A 0.9800
C66 H66B 0.9800
C66 H66C 0.9800
C67 C69 1.444(13)
C67 C68 1.462(11)
C67 H67A 1.0000
C68 H68A 0.9800
C68 H68B 0.9800
C68 H68C 0.9800
C69 H69A 0.9800
C69 H69B 0.9800
C69 H69C 0.9800
C67B C68B 1.48(2)
C67B C69B 1.503(18)
C67B H67B 1.0000
C68B H68D 0.9800
C68B H68E 0.9800
C68B H68F 0.9800
C69B H69D 0.9800
C69B H69E 0.9800
C69B H69F 0.9800
C70 C71 1.532(6)
C70 C72 1.539(6)
C70 H70A 1.0000
C71 H71A 0.9800
C71 H71B 0.9800
C71 H71C 0.9800
C72 H72A 0.9800
C72 H72B 0.9800
C72 H72C 0.9800
C73 H73A 0.95(3)
C73 H73B 0.952(10)
C73 H73C 0.95(3)
C74 H74A 0.96(3)
C74 H74B 0.95(3)
C74 H74C 0.95(3)
